data_4344540
loop_
_publ_author_name
'Gregoli\'nski, Janusz'
'Hikita, Masahiro'
'Sakamoto, Tatsuya'
'Sugimoto, Hideki'
'Tsukube, Hiroshi'
'Miyake, Hiroyuki'

_publ_section_title
;
 Redox-Triggered Helicity Inversion in Chiral Cobalt Complexes in
 Combination with H(+) and NO3(-) Stimuli.
;
_journal_issue 2
_journal_name_full 'Inorganic chemistry'
_journal_page_first 633
_journal_page_last 643
_journal_paper_doi 10.1021/acs.inorgchem.5b01902
_journal_volume 55
_journal_year 2016
_chemical_absolute_configuration rmad
_chemical_formula_moiety 'C28 H30 Co  N6 O2, Cl O4, H2 O'
_chemical_formula_sum 'C28 H32 Cl Co N6 O7'
_chemical_formula_weight 658.98
_chemical_name_systematic
; 
 ? 
;
_space_group_IT_number 19
_symmetry_cell_setting orthorhombic
_symmetry_space_group_name_Hall 'P 2ac 2ab'
_symmetry_space_group_name_H-M 'P 21 21 21'
_atom_sites_solution_hydrogens geom
_atom_sites_solution_primary direct
_atom_sites_solution_secondary difmap
_audit_creation_method SHELXL-97
_cell_angle_alpha 90.00
_cell_angle_beta 90.00
_cell_angle_gamma 90.00
_cell_formula_units_Z 4
_cell_length_a 11.4522(14)
_cell_length_b 13.7925(18)
_cell_length_c 17.581(2)
_cell_measurement_reflns_used 11780
_cell_measurement_temperature 100(2)
_cell_measurement_theta_max 27.4835
_cell_measurement_theta_min 4.0270
_cell_volume 2777.0(6)
_computing_cell_refinement 'CrystalClear (Rigaku Corp., 2000)'
_computing_data_collection 'CrystalClear (Rigaku Corp., 2000)'
_computing_data_reduction 'CrystalClear (Rigaku Corp., 2000)'
_computing_structure_refinement 'SHELXL-97 (Sheldrick, 1997)'
_computing_structure_solution 'SIR97(Altomare, 1999)'
_diffrn_ambient_temperature 100(2)
_diffrn_measured_fraction_theta_full 0.987
_diffrn_measured_fraction_theta_max 0.987
_diffrn_measurement_device
;
Mercury CCD (2x2 bin mode)
;
_diffrn_measurement_method \w
_diffrn_radiation_detector CCD
_diffrn_radiation_monochromator 'Graphite Monochromator'
_diffrn_radiation_source 'Rotating Anode'
_diffrn_radiation_type MoK\a
_diffrn_radiation_wavelength 0.71070
_diffrn_reflns_av_R_equivalents 0.0508
_diffrn_reflns_av_sigmaI/netI 0.0479
_diffrn_reflns_limit_h_max 11
_diffrn_reflns_limit_h_min -14
_diffrn_reflns_limit_k_max 17
_diffrn_reflns_limit_k_min -16
_diffrn_reflns_limit_l_max 22
_diffrn_reflns_limit_l_min -20
_diffrn_reflns_number 27243
_diffrn_reflns_theta_full 27.47
_diffrn_reflns_theta_max 27.47
_diffrn_reflns_theta_min 4.02
_exptl_absorpt_coefficient_mu 0.774
_exptl_absorpt_correction_T_max 0.8605
_exptl_absorpt_correction_T_min 0.8010
_exptl_absorpt_correction_type multi-scan
_exptl_absorpt_process_details '(Jacobson, 1998)'
_exptl_crystal_colour Brown
_exptl_crystal_density_diffrn 1.576
_exptl_crystal_density_method 'not measured'
_exptl_crystal_description Prism
_exptl_crystal_F_000 1368
_exptl_crystal_size_max 0.30
_exptl_crystal_size_mid 0.20
_exptl_crystal_size_min 0.20
_refine_diff_density_max 0.607
_refine_diff_density_min -0.355
_refine_diff_density_rms 0.059
_refine_ls_abs_structure_details 'Flack H D (1983), Acta Cryst. A39, 876-881'
_refine_ls_abs_structure_Flack 0.029(12)
_refine_ls_extinction_method none
_refine_ls_goodness_of_fit_ref 1.064
_refine_ls_hydrogen_treatment constr
_refine_ls_matrix_type full
_refine_ls_number_parameters 392
_refine_ls_number_reflns 6290
_refine_ls_number_restraints 0
_refine_ls_restrained_S_all 1.064
_refine_ls_R_factor_all 0.0460
_refine_ls_R_factor_gt 0.0397
_refine_ls_shift/su_max 0.001
_refine_ls_shift/su_mean 0.000
_refine_ls_structure_factor_coef Fsqd
_refine_ls_weighting_details 'calc w=1/[\s^2^(Fo^2^)+(0.0316P)^2^+1.7622P] where P=(Fo^2^+2Fc^2^)/3'
_refine_ls_weighting_scheme calc
_refine_ls_wR_factor_gt 0.0800
_refine_ls_wR_factor_ref 0.0817
_reflns_number_gt 5835
_reflns_number_total 6290
_reflns_threshold_expression >2sigma(I)
_cod_data_source_file ic5b01902_si_001.cif
_cod_data_source_block '[Co(L4)](ClO4)(H2O)'
_cod_depositor_comments
;
The following automatic conversions were performed:

'_exptl_absorpt_correction_type' value 'Multi-scan' changed to
'multi-scan' according to
/usr/data/users/saulius/crontab/automatic-downloads/current/ACS/lib/dictionaries/cif_core.dic
dictionary named 'cif_core.dic' version 2.4.2 from 2011-04-26.

Automatic conversion script
Id: cif_fix_values 4268 2015-11-12 08:31:59Z antanas 
;
_cod_original_sg_symbol_H-M 'P 212121'
_cod_database_code 4344540

loop_
_symmetry_equiv_pos_as_xyz
'x, y, z'
'-x+1/2, -y, z+1/2'
'x+1/2, -y+1/2, -z'
'-x, y+1/2, -z+1/2'

loop_
_atom_site_label
_atom_site_type_symbol
_atom_site_fract_x
_atom_site_fract_y
_atom_site_fract_z
_atom_site_U_iso_or_equiv
_atom_site_adp_type
_atom_site_occupancy
_atom_site_symmetry_multiplicity
_atom_site_calc_flag
_atom_site_refinement_flags
Co1 Co 0.29111(3) 0.39703(2) 0.729657(17) 0.01144(8) Uani 1 1 d .
C1 C 0.1702(2) 0.53246(19) 0.64293(13) 0.0122(5) Uani 1 1 d .
C2 C 0.1385(2) 0.6192(2) 0.60526(14) 0.0166(6) Uani 1 1 d .
C3 C 0.0283(2) 0.6224(2) 0.56840(14) 0.0175(6) Uani 1 1 d .
H1 H 0.0033 0.6801 0.5437 0.021 Uiso 1 1 calc R
C4 C -0.0417(2) 0.5423(2) 0.56854(14) 0.0177(6) Uani 1 1 d .
H2 H -0.1150 0.5453 0.5434 0.021 Uiso 1 1 calc R
C5 C -0.0090(2) 0.4551(2) 0.60466(14) 0.0160(5) Uani 1 1 d .
H3 H -0.0593 0.4004 0.6029 0.019 Uiso 1 1 calc R
C6 C 0.0965(2) 0.44968(19) 0.64257(13) 0.0135(5) Uani 1 1 d .
N1 N 0.14682(18) 0.37079(16) 0.67995(11) 0.0131(5) Uani 1 1 d .
C7 C 0.1067(2) 0.2788(2) 0.67695(14) 0.0152(5) Uani 1 1 d .
O1 O 0.01360(17) 0.25092(14) 0.64921(10) 0.0219(4) Uani 1 1 d .
C8 C 0.1963(2) 0.20855(19) 0.71018(13) 0.0163(5) Uani 1 1 d .
H4 H 0.2515 0.1919 0.6681 0.020 Uiso 1 1 calc R
C9 C 0.1409(2) 0.1132(2) 0.73644(16) 0.0200(5) Uani 1 1 d .
H5 H 0.2007 0.0723 0.7602 0.030 Uiso 1 1 calc R
H6 H 0.1076 0.0793 0.6925 0.030 Uiso 1 1 calc R
H7 H 0.0791 0.1269 0.7734 0.030 Uiso 1 1 calc R
N2 N 0.26602(17) 0.26136(15) 0.76922(12) 0.0141(4) Uani 1 1 d .
C10 C 0.3753(2) 0.2071(2) 0.78590(15) 0.0192(6) Uani 1 1 d .
H8 H 0.3557 0.1424 0.8049 0.029 Uiso 1 1 calc R
H9 H 0.4205 0.2421 0.8244 0.029 Uiso 1 1 calc R
H10 H 0.4216 0.2011 0.7393 0.029 Uiso 1 1 calc R
C11 C 0.1948(2) 0.2721(2) 0.83991(13) 0.0172(5) Uani 1 1 d .
H11 H 0.2040 0.2139 0.8723 0.021 Uiso 1 1 calc R
H12 H 0.1112 0.2786 0.8265 0.021 Uiso 1 1 calc R
C12 C 0.2346(2) 0.3607(2) 0.88252(14) 0.0178(6) Uani 1 1 d .
H13 H 0.1838 0.3718 0.9272 0.021 Uiso 1 1 calc R
H14 H 0.3157 0.3516 0.9007 0.021 Uiso 1 1 calc R
N3 N 0.22852(18) 0.44591(16) 0.82966(11) 0.0144(5) Uani 1 1 d .
C13 C 0.1085(2) 0.4861(2) 0.82799(15) 0.0198(6) Uani 1 1 d .
H15 H 0.0544 0.4369 0.8086 0.030 Uiso 1 1 calc R
H16 H 0.1065 0.5431 0.7947 0.030 Uiso 1 1 calc R
H17 H 0.0852 0.5050 0.8795 0.030 Uiso 1 1 calc R
C14 C 0.3128(2) 0.5235(2) 0.85624(14) 0.0183(6) Uani 1 1 d .
H18 H 0.2945 0.5835 0.8267 0.022 Uiso 1 1 calc R
C15 C 0.3028(3) 0.5498(2) 0.94047(14) 0.0233(6) Uani 1 1 d .
H19 H 0.2221 0.5681 0.9521 0.035 Uiso 1 1 calc R
H20 H 0.3549 0.6042 0.9518 0.035 Uiso 1 1 calc R
H21 H 0.3251 0.4937 0.9715 0.035 Uiso 1 1 calc R
C16 C 0.4360(2) 0.4928(2) 0.83404(14) 0.0176(6) Uani 1 1 d .
O2 O 0.52248(18) 0.53186(17) 0.86294(11) 0.0276(5) Uani 1 1 d .
N4 N 0.43577(18) 0.42620(15) 0.77834(12) 0.0142(4) Uani 1 1 d .
C17 C 0.5355(2) 0.3959(2) 0.73860(14) 0.0163(5) Uani 1 1 d .
C18 C 0.6505(2) 0.3980(2) 0.76188(15) 0.0198(5) Uani 1 1 d .
H22 H 0.6709 0.4239 0.8102 0.024 Uiso 1 1 calc R
C19 C 0.7380(2) 0.3608(2) 0.71239(16) 0.0242(7) Uani 1 1 d .
H23 H 0.8168 0.3597 0.7292 0.029 Uiso 1 1 calc R
C20 C 0.7122(3) 0.3267(2) 0.64156(16) 0.0236(6) Uani 1 1 d .
H24 H 0.7729 0.3037 0.6095 0.028 Uiso 1 1 calc R
C21 C 0.5953(3) 0.3253(2) 0.61573(16) 0.0199(6) Uani 1 1 d .
C22 C 0.5082(2) 0.35726(19) 0.66588(14) 0.0157(5) Uani 1 1 d .
N5 N 0.27588(19) 0.52316(16) 0.68012(11) 0.0134(4) Uani 1 1 d .
C23 C 0.3511(2) 0.5950(2) 0.67642(14) 0.0158(5) Uani 1 1 d .
H25 H 0.4256 0.5870 0.6993 0.019 Uiso 1 1 calc R
C24 C 0.3256(2) 0.6834(2) 0.63991(15) 0.0189(6) Uani 1 1 d .
H26 H 0.3819 0.7340 0.6390 0.023 Uiso 1 1 calc R
C25 C 0.2197(3) 0.6959(2) 0.60585(14) 0.0194(6) Uani 1 1 d .
H27 H 0.2007 0.7561 0.5826 0.023 Uiso 1 1 calc R
N6 N 0.39124(19) 0.35353(16) 0.64726(11) 0.0139(5) Uani 1 1 d .
C26 C 0.3613(3) 0.3241(2) 0.57803(14) 0.0173(6) Uani 1 1 d .
H28 H 0.2809 0.3216 0.5650 0.021 Uiso 1 1 calc R
C27 C 0.4441(3) 0.2964(2) 0.52339(15) 0.0195(6) Uani 1 1 d .
H29 H 0.4200 0.2780 0.4738 0.023 Uiso 1 1 calc R
C28 C 0.5595(3) 0.2964(2) 0.54229(16) 0.0222(6) Uani 1 1 d .
H30 H 0.6161 0.2769 0.5059 0.027 Uiso 1 1 calc R
Cl1 Cl 0.92092(6) 0.41702(5) 1.01709(4) 0.02223(15) Uani 1 1 d .
O3 O 0.8488(2) 0.45951(19) 1.07518(15) 0.0428(6) Uani 1 1 d .
O4 O 0.8693(2) 0.4326(2) 0.94423(13) 0.0466(7) Uani 1 1 d .
O5 O 0.9307(2) 0.31465(16) 1.03193(12) 0.0348(6) Uani 1 1 d .
O6 O 1.03440(19) 0.46124(18) 1.01966(13) 0.0331(5) Uani 1 1 d .
O7 O 0.71000(18) 0.61070(15) 0.95162(10) 0.0262(4) Uani 1 1 d .
H31 H 0.6475 0.5840 0.9219 0.031 Uiso 1 1 d .
H32 H 0.7632 0.5509 0.9489 0.031 Uiso 1 1 d .

loop_
_atom_site_aniso_label
_atom_site_aniso_U_11
_atom_site_aniso_U_22
_atom_site_aniso_U_33
_atom_site_aniso_U_23
_atom_site_aniso_U_13
_atom_site_aniso_U_12
Co1 0.01031(15) 0.01307(17) 0.01094(15) 0.00035(14) -0.00031(13) -0.00033(14)
C1 0.0116(12) 0.0146(14) 0.0104(11) -0.0009(10) 0.0001(9) 0.0017(10)
C2 0.0196(14) 0.0176(15) 0.0126(12) -0.0002(10) 0.0011(9) 0.0022(11)
C3 0.0193(14) 0.0182(16) 0.0150(12) 0.0021(10) -0.0030(10) 0.0035(11)
C4 0.0162(14) 0.0236(16) 0.0134(13) -0.0024(10) -0.0021(10) 0.0034(11)
C5 0.0152(14) 0.0177(15) 0.0150(13) 0.0004(10) -0.0005(10) -0.0041(11)
C6 0.0165(14) 0.0150(14) 0.0089(11) 0.0003(9) -0.0008(9) -0.0007(10)
N1 0.0114(11) 0.0161(12) 0.0119(10) 0.0017(8) 0.0006(8) 0.0021(9)
C7 0.0172(14) 0.0183(15) 0.0102(12) -0.0006(10) 0.0015(10) -0.0018(11)
O1 0.0205(11) 0.0210(11) 0.0242(10) 0.0003(8) -0.0079(8) -0.0058(8)
C8 0.0176(14) 0.0152(14) 0.0163(12) 0.0004(9) -0.0001(10) -0.0020(11)
C9 0.0195(13) 0.0145(14) 0.0261(13) 0.0024(12) -0.0019(11) -0.0021(11)
N2 0.0128(11) 0.0162(11) 0.0133(10) 0.0016(9) 0.0007(9) -0.0012(8)
C10 0.0159(13) 0.0176(15) 0.0240(14) 0.0048(11) -0.0019(10) 0.0026(11)
C11 0.0152(14) 0.0224(15) 0.0138(12) 0.0048(10) 0.0029(10) -0.0017(11)
C12 0.0195(15) 0.0228(15) 0.0111(12) 0.0037(10) 0.0013(10) -0.0016(11)
N3 0.0141(12) 0.0165(12) 0.0127(10) 0.0005(8) -0.0012(8) 0.0006(9)
C13 0.0163(15) 0.0268(17) 0.0163(13) -0.0014(11) 0.0002(10) 0.0058(12)
C14 0.0191(16) 0.0203(15) 0.0154(13) -0.0027(10) -0.0028(10) 0.0015(11)
C15 0.0267(16) 0.0256(16) 0.0175(13) -0.0056(11) -0.0007(12) -0.0016(13)
C16 0.0176(15) 0.0219(15) 0.0134(13) 0.0012(10) -0.0035(10) -0.0013(11)
O2 0.0214(11) 0.0344(13) 0.0270(11) -0.0100(9) -0.0045(8) -0.0041(9)
N4 0.0124(10) 0.0174(11) 0.0127(10) 0.0005(8) -0.0007(8) 0.0003(8)
C17 0.0129(12) 0.0159(13) 0.0200(12) 0.0028(12) 0.0019(9) -0.0001(11)
C18 0.0133(12) 0.0220(14) 0.0242(13) 0.0041(13) -0.0029(10) -0.0025(11)
C19 0.0104(14) 0.0265(16) 0.0359(17) 0.0066(12) 0.0035(11) -0.0005(11)
C20 0.0176(14) 0.0187(15) 0.0344(16) 0.0001(11) 0.0113(13) 0.0007(12)
C21 0.0196(15) 0.0143(14) 0.0257(14) 0.0022(11) 0.0076(11) -0.0018(11)
C22 0.0130(13) 0.0151(14) 0.0191(13) 0.0049(10) 0.0024(10) -0.0009(11)
N5 0.0142(12) 0.0148(11) 0.0110(10) -0.0014(8) 0.0007(8) -0.0007(9)
C23 0.0161(13) 0.0152(14) 0.0161(12) -0.0013(11) -0.0012(9) -0.0008(11)
C24 0.0186(14) 0.0159(15) 0.0222(14) 0.0011(11) -0.0009(10) -0.0043(11)
C25 0.0221(15) 0.0155(14) 0.0205(13) 0.0008(10) -0.0007(11) 0.0013(12)
N6 0.0168(12) 0.0119(11) 0.0131(10) 0.0002(8) 0.0009(8) 0.0012(9)
C26 0.0231(15) 0.0133(14) 0.0157(13) 0.0011(10) -0.0004(11) -0.0043(11)
C27 0.0272(16) 0.0150(14) 0.0162(13) -0.0025(11) 0.0056(11) -0.0017(12)
C28 0.0297(17) 0.0128(14) 0.0239(14) -0.0021(11) 0.0113(12) -0.0010(12)
Cl1 0.0230(3) 0.0191(4) 0.0246(3) 0.0010(3) -0.0013(3) 0.0000(3)
O3 0.0419(15) 0.0290(14) 0.0576(16) -0.0049(12) 0.0208(12) 0.0075(12)
O4 0.0526(16) 0.0496(17) 0.0376(13) 0.0144(12) -0.0188(12) -0.0108(13)
O5 0.0520(16) 0.0205(12) 0.0319(12) -0.0025(9) -0.0032(10) 0.0050(11)
O6 0.0236(12) 0.0392(14) 0.0364(12) 0.0027(10) -0.0005(9) -0.0070(10)
O7 0.0262(10) 0.0215(11) 0.0308(10) 0.0028(8) -0.0076(9) -0.0040(10)

loop_
_atom_type_symbol
_atom_type_description
_atom_type_scat_dispersion_real
_atom_type_scat_dispersion_imag
_atom_type_scat_source
C C 0.0033 0.0016 'International Tables Vol C Tables 4.2.6.8 and 6.1.1.4'
H H 0.0000 0.0000 'International Tables Vol C Tables 4.2.6.8 and 6.1.1.4'
N N 0.0061 0.0033 'International Tables Vol C Tables 4.2.6.8 and 6.1.1.4'
O O 0.0106 0.0060 'International Tables Vol C Tables 4.2.6.8 and 6.1.1.4'
Cl Cl 0.1484 0.1585 'International Tables Vol C Tables 4.2.6.8 and 6.1.1.4'
Co Co 0.3494 0.9721 'International Tables Vol C Tables 4.2.6.8 and 6.1.1.4'

loop_
_geom_angle_atom_site_label_1
_geom_angle_atom_site_label_2
_geom_angle_atom_site_label_3
_geom_angle
N1 Co1 N4 178.67(10)
N1 Co1 N6 96.39(9)
N4 Co1 N6 83.52(9)
N1 Co1 N5 83.52(9)
N4 Co1 N5 95.15(9)
N6 Co1 N5 89.73(9)
N1 Co1 N3 98.94(9)
N4 Co1 N3 81.19(9)
N6 Co1 N3 164.61(9)
N5 Co1 N3 93.40(9)
N1 Co1 N2 81.85(9)
N4 Co1 N2 99.48(9)
N6 Co1 N2 93.14(9)
N5 Co1 N2 165.32(9)
N3 Co1 N2 87.64(9)
N5 C1 C2 121.6(2)
N5 C1 C6 116.6(2)
C2 C1 C6 121.7(2)
C25 C2 C1 117.6(2)
C25 C2 C3 124.5(2)
C1 C2 C3 117.9(2)
C4 C3 C2 119.7(2)
C4 C3 H1 120.1
C2 C3 H1 120.1
C3 C4 C5 122.4(2)
C3 C4 H2 118.8
C5 C4 H2 118.8
C6 C5 C4 119.7(3)
C6 C5 H3 120.1
C4 C5 H3 120.1
C5 C6 N1 129.1(2)
C5 C6 C1 118.6(2)
N1 C6 C1 112.3(2)
C7 N1 C6 125.0(2)
C7 N1 Co1 119.46(18)
C6 N1 Co1 115.23(17)
O1 C7 N1 127.1(3)
O1 C7 C8 122.2(2)
N1 C7 C8 110.7(2)
N2 C8 C7 108.3(2)
N2 C8 C9 115.4(2)
C7 C8 C9 112.5(2)
N2 C8 H4 106.7
C7 C8 H4 106.7
C9 C8 H4 106.7
C8 C9 H5 109.5
C8 C9 H6 109.5
H5 C9 H6 109.5
C8 C9 H7 109.5
H5 C9 H7 109.5
H6 C9 H7 109.5
C10 N2 C11 110.2(2)
C10 N2 C8 109.9(2)
C11 N2 C8 109.49(19)
C10 N2 Co1 114.52(16)
C11 N2 Co1 105.81(16)
C8 N2 Co1 106.74(15)
N2 C10 H8 109.5
N2 C10 H9 109.5
H8 C10 H9 109.5
N2 C10 H10 109.5
H8 C10 H10 109.5
H9 C10 H10 109.5
N2 C11 C12 109.2(2)
N2 C11 H11 109.8
C12 C11 H11 109.8
N2 C11 H12 109.8
C12 C11 H12 109.8
H11 C11 H12 108.3
N3 C12 C11 108.28(19)
N3 C12 H13 110.0
C11 C12 H13 110.0
N3 C12 H14 110.0
C11 C12 H14 110.0
H13 C12 H14 108.4
C13 N3 C12 110.4(2)
C13 N3 C14 109.4(2)
C12 N3 C14 109.44(19)
C13 N3 Co1 115.96(16)
C12 N3 Co1 105.18(16)
C14 N3 Co1 106.19(15)
N3 C13 H15 109.5
N3 C13 H16 109.5
H15 C13 H16 109.5
N3 C13 H17 109.5
H15 C13 H17 109.5
H16 C13 H17 109.5
N3 C14 C16 108.4(2)
N3 C14 C15 114.8(2)
C16 C14 C15 112.5(2)
N3 C14 H18 106.9
C16 C14 H18 106.9
C15 C14 H18 106.9
C14 C15 H19 109.5
C14 C15 H20 109.5
H19 C15 H20 109.5
C14 C15 H21 109.5
H19 C15 H21 109.5
H20 C15 H21 109.5
O2 C16 N4 126.8(3)
O2 C16 C14 121.0(2)
N4 C16 C14 112.0(2)
C16 N4 C17 124.4(2)
C16 N4 Co1 118.25(17)
C17 N4 Co1 114.88(16)
C18 C17 N4 128.5(2)
C18 C17 C22 119.0(2)
N4 C17 C22 112.4(2)
C17 C18 C19 118.9(3)
C17 C18 H22 120.5
C19 C18 H22 120.5
C20 C19 C18 122.0(3)
C20 C19 H23 119.0
C18 C19 H23 119.0
C19 C20 C21 120.2(3)
C19 C20 H24 119.9
C21 C20 H24 119.9
C22 C21 C28 117.2(3)
C22 C21 C20 117.8(3)
C28 C21 C20 124.9(3)
N6 C22 C21 122.0(2)
N6 C22 C17 116.2(2)
C21 C22 C17 121.9(2)
C23 N5 C1 118.7(2)
C23 N5 Co1 129.44(18)
C1 N5 Co1 111.84(17)
N5 C23 C24 122.7(2)
N5 C23 H25 118.7
C24 C23 H25 118.7
C25 C24 C23 119.6(3)
C25 C24 H26 120.2
C23 C24 H26 120.2
C24 C25 C2 119.7(3)
C24 C25 H27 120.2
C2 C25 H27 120.2
C26 N6 C22 118.6(2)
C26 N6 Co1 128.73(19)
C22 N6 Co1 112.63(17)
N6 C26 C27 122.4(3)
N6 C26 H28 118.8
C27 C26 H28 118.8
C28 C27 C26 119.2(3)
C28 C27 H29 120.4
C26 C27 H29 120.4
C27 C28 C21 120.3(3)
C27 C28 H30 119.8
C21 C28 H30 119.8
O4 Cl1 O6 109.83(15)
O4 Cl1 O3 109.75(17)
O6 Cl1 O3 108.91(15)
O4 Cl1 O5 110.05(15)
O6 Cl1 O5 109.87(15)
O3 Cl1 O5 108.40(15)
H31 O7 H32 96.28

loop_
_geom_bond_atom_site_label_1
_geom_bond_atom_site_label_2
_geom_bond_distance
Co1 N1 1.904(2)
Co1 N4 1.908(2)
Co1 N6 1.942(2)
Co1 N5 1.953(2)
Co1 N3 2.015(2)
Co1 N2 2.017(2)
C1 N5 1.382(3)
C1 C2 1.415(4)
C1 C6 1.420(4)
C2 C25 1.408(4)
C2 C3 1.420(4)
C3 C4 1.366(4)
C3 H1 0.9500
C4 C5 1.410(4)
C4 H2 0.9500
C5 C6 1.382(4)
C5 H3 0.9500
C6 N1 1.396(3)
N1 C7 1.350(4)
C7 O1 1.234(3)
C7 C8 1.528(4)
C8 N2 1.498(3)
C8 C9 1.532(4)
C8 H4 1.0000
C9 H5 0.9800
C9 H6 0.9800
C9 H7 0.9800
N2 C10 1.487(3)
N2 C11 1.494(3)
C10 H8 0.9800
C10 H9 0.9800
C10 H10 0.9800
C11 C12 1.504(4)
C11 H11 0.9900
C11 H12 0.9900
C12 N3 1.500(3)
C12 H13 0.9900
C12 H14 0.9900
N3 C13 1.483(3)
N3 C14 1.515(3)
C13 H15 0.9800
C13 H16 0.9800
C13 H17 0.9800
C14 C16 1.524(4)
C14 C15 1.529(4)
C14 H18 1.0000
C15 H19 0.9800
C15 H20 0.9800
C15 H21 0.9800
C16 O2 1.236(3)
C16 N4 1.343(3)
N4 C17 1.403(3)
C17 C18 1.379(3)
C17 C22 1.420(4)
C18 C19 1.423(4)
C18 H22 0.9500
C19 C20 1.364(4)
C19 H23 0.9500
C20 C21 1.414(4)
C20 H24 0.9500
C21 C22 1.402(4)
C21 C28 1.412(4)
C22 N6 1.380(3)
N5 C23 1.315(3)
C23 C24 1.408(4)
C23 H25 0.9500
C24 C25 1.364(4)
C24 H26 0.9500
C25 H27 0.9500
N6 C26 1.328(3)
C26 C27 1.402(4)
C26 H28 0.9500
C27 C28 1.362(4)
C27 H29 0.9500
C28 H30 0.9500
Cl1 O4 1.427(2)
Cl1 O6 1.436(2)
Cl1 O3 1.438(2)
Cl1 O5 1.440(2)
O7 H31 0.9596
O7 H32 1.026

loop_
_geom_torsion_atom_site_label_1
_geom_torsion_atom_site_label_2
_geom_torsion_atom_site_label_3
_geom_torsion_atom_site_label_4
_geom_torsion
N5 C1 C2 C25 1.0(3)
C6 C1 C2 C25 -177.1(2)
N5 C1 C2 C3 179.9(2)
C6 C1 C2 C3 1.8(4)
C25 C2 C3 C4 177.1(2)
C1 C2 C3 C4 -1.7(4)
C2 C3 C4 C5 0.4(4)
C3 C4 C5 C6 1.0(4)
C4 C5 C6 N1 -178.1(2)
C4 C5 C6 C1 -0.9(4)
N5 C1 C6 C5 -178.7(2)
C2 C1 C6 C5 -0.4(4)
N5 C1 C6 N1 -1.1(3)
C2 C1 C6 N1 177.1(2)
C5 C6 N1 C7 9.6(4)
C1 C6 N1 C7 -167.6(2)
C5 C6 N1 Co1 -176.8(2)
C1 C6 N1 Co1 5.9(3)
N6 Co1 N1 C7 78.5(2)
N5 Co1 N1 C7 167.4(2)
N3 Co1 N1 C7 -100.11(19)
N2 Co1 N1 C7 -13.82(19)
N6 Co1 N1 C6 -95.48(18)
N5 Co1 N1 C6 -6.48(17)
N3 Co1 N1 C6 85.96(18)
N2 Co1 N1 C6 172.25(18)
C6 N1 C7 O1 -9.3(4)
Co1 N1 C7 O1 177.4(2)
C6 N1 C7 C8 168.0(2)
Co1 N1 C7 C8 -5.3(3)
O1 C7 C8 N2 -153.4(2)
N1 C7 C8 N2 29.1(3)
O1 C7 C8 C9 -24.6(3)
N1 C7 C8 C9 157.9(2)
C7 C8 N2 C10 -162.8(2)
C9 C8 N2 C10 70.1(3)
C7 C8 N2 C11 76.0(2)
C9 C8 N2 C11 -51.1(3)
C7 C8 N2 Co1 -38.1(2)
C9 C8 N2 Co1 -165.19(18)
N1 Co1 N2 C10 150.49(18)
N4 Co1 N2 C10 -29.47(19)
N6 Co1 N2 C10 54.48(18)
N5 Co1 N2 C10 155.5(3)
N3 Co1 N2 C10 -110.13(18)
N1 Co1 N2 C11 -87.91(16)
N4 Co1 N2 C11 92.13(16)
N6 Co1 N2 C11 176.08(16)
N5 Co1 N2 C11 -82.9(4)
N3 Co1 N2 C11 11.47(16)
N1 Co1 N2 C8 28.66(16)
N4 Co1 N2 C8 -151.30(15)
N6 Co1 N2 C8 -67.36(16)
N5 Co1 N2 C8 33.6(4)
N3 Co1 N2 C8 128.04(16)
C10 N2 C11 C12 86.2(3)
C8 N2 C11 C12 -152.8(2)
Co1 N2 C11 C12 -38.1(2)
N2 C11 C12 N3 54.9(3)
C11 C12 N3 C13 83.7(3)
C11 C12 N3 C14 -155.8(2)
C11 C12 N3 Co1 -42.0(2)
N1 Co1 N3 C13 -24.1(2)
N4 Co1 N3 C13 154.5(2)
N6 Co1 N3 C13 161.3(3)
N5 Co1 N3 C13 59.9(2)
N2 Co1 N3 C13 -105.48(19)
N1 Co1 N3 C12 98.15(16)
N4 Co1 N3 C12 -83.19(16)
N6 Co1 N3 C12 -76.5(4)
N5 Co1 N3 C12 -177.88(16)
N2 Co1 N3 C12 16.78(16)
N1 Co1 N3 C14 -145.89(16)
N4 Co1 N3 C14 32.77(16)
N6 Co1 N3 C14 39.5(4)
N5 Co1 N3 C14 -61.92(16)
N2 Co1 N3 C14 132.74(16)
C13 N3 C14 C16 -162.3(2)
C12 N3 C14 C16 76.6(2)
Co1 N3 C14 C16 -36.4(2)
C13 N3 C14 C15 71.1(3)
C12 N3 C14 C15 -50.0(3)
Co1 N3 C14 C15 -163.07(19)
N3 C14 C16 O2 -164.1(2)
C15 C14 C16 O2 -36.2(4)
N3 C14 C16 N4 19.9(3)
C15 C14 C16 N4 147.8(2)
O2 C16 N4 C17 -6.0(4)
C14 C16 N4 C17 169.7(2)
O2 C16 N4 Co1 -167.4(2)
C14 C16 N4 Co1 8.4(3)
N6 Co1 N4 C16 157.3(2)
N5 Co1 N4 C16 68.1(2)
N3 Co1 N4 C16 -24.52(19)
N2 Co1 N4 C16 -110.61(19)
N6 Co1 N4 C17 -5.84(18)
N5 Co1 N4 C17 -94.98(19)
N3 Co1 N4 C17 172.36(19)
N2 Co1 N4 C17 86.27(19)
C16 N4 C17 C18 24.8(4)
Co1 N4 C17 C18 -173.3(2)
C16 N4 C17 C22 -156.3(2)
Co1 N4 C17 C22 5.6(3)
N4 C17 C18 C19 178.4(3)
C22 C17 C18 C19 -0.4(4)
C17 C18 C19 C20 2.6(4)
C18 C19 C20 C21 -1.5(4)
C19 C20 C21 C22 -1.8(4)
C19 C20 C21 C28 176.5(3)
C28 C21 C22 N6 5.2(4)
C20 C21 C22 N6 -176.3(3)
C28 C21 C22 C17 -174.4(3)
C20 C21 C22 C17 4.0(4)
C18 C17 C22 N6 177.4(3)
N4 C17 C22 N6 -1.6(3)
C18 C17 C22 C21 -2.9(4)
N4 C17 C22 C21 178.1(2)
C2 C1 N5 C23 -3.9(3)
C6 C1 N5 C23 174.3(2)
C2 C1 N5 Co1 177.78(19)
C6 C1 N5 Co1 -4.0(3)
N1 Co1 N5 C23 -172.4(2)
N4 Co1 N5 C23 7.5(2)
N6 Co1 N5 C23 -75.9(2)
N3 Co1 N5 C23 89.0(2)
N2 Co1 N5 C23 -177.4(3)
N1 Co1 N5 C1 5.64(16)
N4 Co1 N5 C1 -174.43(16)
N6 Co1 N5 C1 102.10(16)
N3 Co1 N5 C1 -92.98(16)
N2 Co1 N5 C1 0.7(4)
C1 N5 C23 C24 3.9(4)
Co1 N5 C23 C24 -178.21(19)
N5 C23 C24 C25 -0.8(4)
C23 C24 C25 C2 -2.2(4)
C1 C2 C25 C24 2.1(4)
C3 C2 C25 C24 -176.8(3)
C21 C22 N6 C26 -4.0(4)
C17 C22 N6 C26 175.6(2)
C21 C22 N6 Co1 177.3(2)
C17 C22 N6 Co1 -3.1(3)
N1 Co1 N6 C26 5.0(2)
N4 Co1 N6 C26 -173.7(2)
N5 Co1 N6 C26 -78.5(2)
N3 Co1 N6 C26 179.6(3)
N2 Co1 N6 C26 87.1(2)
N1 Co1 N6 C22 -176.50(18)
N4 Co1 N6 C22 4.83(18)
N5 Co1 N6 C22 100.05(19)
N3 Co1 N6 C22 -1.9(5)
N2 Co1 N6 C22 -94.36(19)
C22 N6 C26 C27 0.2(4)
Co1 N6 C26 C27 178.6(2)
N6 C26 C27 C28 2.3(4)
C26 C27 C28 C21 -1.0(4)
C22 C21 C28 C27 -2.6(4)
C20 C21 C28 C27 179.0(3)
